data_2206533
loop_
_publ_author_name
'Letitia M. Gruia'
'Fernande D. Rochon'
'Andr\'e L. Beauchamp'

_publ_section_title
;<i>catena</i>-Poly[[silver(I)-\m~2~-1,1'-dimethyl-2,2'-biimidazole-\k<i>N</i>^3^:<i>N</i>^3'^]
 nitrate 1.167-hydrate methanol 0.33-solvate]
;
_journal_coeditor_code RZ6102
_journal_issue 8
_journal_name_full 'Acta Crystallographica Section E'
_journal_page_first m1604
_journal_page_last m1606
_journal_paper_doi 10.1107/S1600536805023044
_journal_volume 61
_journal_year 2005
_chemical_formula_iupac '[Ag (C8 H10 N4)] N O3, 1.167H2 O, 0.33C H4 O'
_chemical_formula_moiety 'C8 H10 Ag1 N4 +, N O3 -, 1.167H2 O, 0.33C H4 O'
_chemical_formula_sum 'C8.33 H13.33 Ag N3 O4.5'
_chemical_formula_weight 363.44
_chemical_name_systematic
;
catena-Poly[[silver(I)-\m~2~-1,1'-dimethyl-2,2'-biimidazole-\kN^3^:N^3'^]
nitrate 1.167-hydrate methanol 0.33-solvate]
;
_space_group_IT_number 14
_symmetry_cell_setting monoclinic
_symmetry_space_group_name_Hall '-P 2ybc'
_symmetry_space_group_name_H-M 'P 1 21/c 1'
_atom_sites_solution_hydrogens geom
_atom_sites_solution_primary direct
_atom_sites_solution_secondary difmap
_audit_creation_method SHELXL-97
_cell_angle_alpha 90.00
_cell_angle_beta 93.3420(10)
_cell_angle_gamma 90.00
_cell_formula_units_Z 12
_cell_length_a 8.34970(10)
_cell_length_b 23.0390(2)
_cell_length_c 21.3683(2)
_cell_measurement_reflns_used 24951
_cell_measurement_temperature 293(2)
_cell_measurement_theta_max 72.88
_cell_measurement_theta_min 2.82
_cell_volume 4103.60(7)
_computing_cell_refinement 'SAINT (Bruker, 1999)'
_computing_data_collection 'SMART (Bruker, 1999)'
_computing_data_reduction SAINT
_computing_molecular_graphics 'SHELXTL (Bruker, 1997)'
_computing_publication_material 'UdMX (Maris, 2004)'
_computing_structure_refinement 'SHELXL97 (Sheldrick, 1997)'
_computing_structure_solution 'SHELXS97 (Sheldrick, 1997)'
_diffrn_ambient_temperature 293(2)
_diffrn_detector_area_resol_mean 5.5
_diffrn_measured_fraction_theta_full 0.983
_diffrn_measured_fraction_theta_max 0.983
_diffrn_measurement_device_type 'Bruker SMART 2000'
_diffrn_measurement_method \w
_diffrn_radiation_monochromator graphite
_diffrn_radiation_source 'Sealed Tube'
_diffrn_radiation_type CuK\a
_diffrn_radiation_wavelength 1.54178
_diffrn_reflns_av_R_equivalents 0.053
_diffrn_reflns_av_sigmaI/netI 0.0312
_diffrn_reflns_limit_h_max 8
_diffrn_reflns_limit_h_min -9
_diffrn_reflns_limit_k_max 28
_diffrn_reflns_limit_k_min -28
_diffrn_reflns_limit_l_max 26
_diffrn_reflns_limit_l_min -26
_diffrn_reflns_number 49852
_diffrn_reflns_theta_full 72.99
_diffrn_reflns_theta_max 72.99
_diffrn_reflns_theta_min 2.82
_diffrn_standards_decay_% -0.47
_diffrn_standards_number 0
_exptl_absorpt_coefficient_mu 12.05
_exptl_absorpt_correction_T_max 0.55
_exptl_absorpt_correction_T_min 0.25
_exptl_absorpt_correction_type multi-scan
_exptl_absorpt_process_details '(SADABS; Sheldrick, 1996)'
_exptl_crystal_colour Colourless
_exptl_crystal_density_diffrn 1.765
_exptl_crystal_density_method 'not measured'
_exptl_crystal_description needle
_exptl_crystal_F_000 2176
_exptl_crystal_size_max 0.59
_exptl_crystal_size_mid 0.11
_exptl_crystal_size_min 0.05
_refine_diff_density_max 0.942
_refine_diff_density_min -0.578
_refine_ls_extinction_method none
_refine_ls_goodness_of_fit_ref 1.018
_refine_ls_hydrogen_treatment constr
_refine_ls_matrix_type full
_refine_ls_number_parameters 527
_refine_ls_number_reflns 8069
_refine_ls_number_restraints 54
_refine_ls_restrained_S_all 1.019
_refine_ls_R_factor_all 0.0635
_refine_ls_R_factor_gt 0.0470
_refine_ls_shift/su_max 0.001
_refine_ls_shift/su_mean 0.000
_refine_ls_structure_factor_coef Fsqd
_refine_ls_weighting_details 'calc w = 1/[\s^2^(Fo^2^)+(0.0883P)^2^] where P = (Fo^2^+2Fc^2^)/3'
_refine_ls_weighting_scheme calc
_refine_ls_wR_factor_gt 0.1350
_refine_ls_wR_factor_ref 0.1447
_reflns_number_gt 5837
_reflns_number_total 8069
_reflns_threshold_expression I>2\s(I)
_cod_data_source_file rz6102.cif
_cod_data_source_block I
_cod_depositor_comments
;
The following automatic conversions were performed:
'_symmetry_cell_setting' value 'Monoclinic' changed to 'monoclinic'
according to '/home/saulius/struct/CIF-dictionaries/cif_core.dic'
dictionary named 'cif_core.dic' version 2.4.1 from 2010-06-29.

Automatic conversion script
Id: cif_fix_enum 1527 2010-12-29 10:47:43Z saulius 

The following automatic conversions were performed:

'_symmetry_cell_setting' value 'Monoclinic' changed to 'monoclinic'
according to /home/saulius/struct/CIF-dictionaries/cif_core.dic
dictionary named 'cif_core.dic' version 2.4.1 from 2010-06-29.

Automatic conversion script
Id: cif_fix_values 1715 2011-07-08 13:25:40Z adriana 
;
_cod_original_sg_symbol_H-M 'P 21/c'
_cod_original_formula_sum 'C8.33 H13.33 Ag1 N3 O4.5'
_cod_database_code 2206533
_cod_database_fobs_code 2206533

loop_
_symmetry_equiv_pos_as_xyz
'x, y, z'
'-x, y+1/2, -z+1/2'
'-x, -y, -z'
'x, -y-1/2, z-1/2'

loop_
_atom_site_label
_atom_site_fract_x
_atom_site_fract_y
_atom_site_fract_z
_atom_site_U_iso_or_equiv
_atom_site_adp_type
_atom_site_calc_flag
_atom_site_refinement_flags
_atom_site_occupancy
_atom_site_disorder_assembly
_atom_site_disorder_group
_atom_site_type_symbol
Ag1 0.40172(5) 0.773068(15) 0.314511(17) 0.06312(13) Uani d . 1 . . Ag
Ag2 0.06620(4) 0.727548(15) 0.280294(16) 0.06484(13) Uani d . 1 . . Ag
Ag3 -0.28122(5) 0.769567(16) 0.253897(17) 0.06506(13) Uani d . 1 . . Ag
N11 0.4895(5) 0.69338(17) 0.35132(18) 0.0623(10) Uani d . 1 . . N
C12 0.5579(6) 0.64951(19) 0.3227(2) 0.0565(10) Uani d . 1 . . C
N13 0.6162(5) 0.61018(18) 0.3641(2) 0.0707(11) Uani d . 1 . . N
C14 0.5832(8) 0.6304(3) 0.4224(3) 0.0924(19) Uani d . 1 . . C
H14 0.6104 0.6127 0.4606 0.111 Uiso calc R 1 . . H
C15 0.5036(8) 0.6812(2) 0.4135(2) 0.0804(16) Uani d . 1 . . C
H15 0.4647 0.7041 0.4450 0.097 Uiso calc R 1 . . H
C16 0.7133(8) 0.5590(3) 0.3528(3) 0.098(2) Uani d . 1 . . C
H16A 0.7364 0.5575 0.3093 0.147 Uiso calc R 1 . . H
H16B 0.6554 0.5247 0.3635 0.147 Uiso calc R 1 . . H
H16C 0.8119 0.5610 0.3781 0.147 Uiso calc R 1 . . H
N21 0.3055(5) 0.84544(17) 0.26406(18) 0.0601(9) Uani d . 1 . . N
C22 0.2242(6) 0.8452(2) 0.2089(2) 0.0596(11) Uani d . 1 . . C
N23 0.1597(5) 0.89782(18) 0.1967(2) 0.0713(11) Uani d . 1 . . N
C24 0.2014(7) 0.9328(2) 0.2469(3) 0.0794(16) Uani d . 1 . . C
H24 0.1729 0.9715 0.2520 0.095 Uiso calc R 1 . . H
C25 0.2927(7) 0.8998(2) 0.2875(3) 0.0735(14) Uani d . 1 . . C
H25 0.3395 0.9125 0.3257 0.088 Uiso calc R 1 . . H
C26 0.0513(8) 0.9147(3) 0.1436(3) 0.105(2) Uani d . 1 . . C
H26A 0.1096 0.9367 0.1142 0.157 Uiso calc R 1 . . H
H26B -0.0341 0.9381 0.1582 0.157 Uiso calc R 1 . . H
H26C 0.0073 0.8806 0.1234 0.157 Uiso calc R 1 . . H
N31 0.1512(6) 0.74343(18) 0.1904(2) 0.0670(11) Uani d . 1 . . N
C32 0.2041(6) 0.7926(2) 0.1699(2) 0.0613(11) Uani d . 1 . . C
N33 0.2432(5) 0.7881(2) 0.1096(2) 0.0777(13) Uani d . 1 . . N
C34 0.2127(8) 0.7326(3) 0.0914(3) 0.093(2) Uani d . 1 . . C
H34 0.2287 0.7167 0.0523 0.112 Uiso calc R 1 . . H
C35 0.1548(8) 0.7050(3) 0.1409(3) 0.0876(18) Uani d . 1 . . C
H35 0.1226 0.6664 0.1416 0.105 Uiso calc R 1 . . H
C36 0.3183(8) 0.8328(4) 0.0714(3) 0.119(3) Uani d . 1 . . C
H36A 0.4122 0.8170 0.0539 0.178 Uiso calc R 1 . . H
H36B 0.3480 0.8656 0.0973 0.178 Uiso calc R 1 . . H
H36C 0.2435 0.8449 0.0381 0.178 Uiso calc R 1 . . H
N41 -0.0067(5) 0.73722(16) 0.37323(19) 0.0629(10) Uani d . 1 . . N
C42 -0.0747(6) 0.7820(2) 0.3988(2) 0.0571(11) Uani d . 1 . . C
N43 -0.1088(5) 0.76994(19) 0.4585(2) 0.0686(11) Uani d . 1 . . N
C44 -0.0597(7) 0.7146(3) 0.4708(3) 0.0784(15) Uani d . 1 . . C
H44 -0.0689 0.6944 0.5081 0.094 Uiso calc R 1 . . H
C45 0.0050(7) 0.6948(2) 0.4185(3) 0.0763(15) Uani d . 1 . . C
H45 0.0502 0.6583 0.4138 0.092 Uiso calc R 1 . . H
C46 -0.1978(8) 0.8051(3) 0.5023(3) 0.0904(19) Uani d . 1 . . C
H46A -0.2901 0.7839 0.5143 0.136 Uiso calc R 1 . . H
H46B -0.2317 0.8407 0.4823 0.136 Uiso calc R 1 . . H
H46C -0.1296 0.8136 0.5389 0.136 Uiso calc R 1 . . H
N51 -0.1957(5) 0.83917(18) 0.31000(17) 0.0625(10) Uani d . 1 . . N
C52 -0.1142(5) 0.8366(2) 0.3655(2) 0.0572(11) Uani d . 1 . . C
N53 -0.0721(5) 0.89042(17) 0.38506(19) 0.0641(10) Uani d . 1 . . N
C54 -0.1312(7) 0.9287(2) 0.3407(3) 0.0800(15) Uani d . 1 . . C
H54 -0.1207 0.9689 0.3417 0.096 Uiso calc R 1 . . H
C55 -0.2078(7) 0.8969(2) 0.2951(3) 0.0771(15) Uani d . 1 . . C
H55 -0.2607 0.9118 0.2592 0.093 Uiso calc R 1 . . H
C56 0.0343(7) 0.9061(3) 0.4401(3) 0.0869(17) Uani d . 1 . . C
H56A -0.0274 0.9246 0.4710 0.130 Uiso calc R 1 . . H
H56B 0.1160 0.9322 0.4274 0.130 Uiso calc R 1 . . H
H56C 0.0836 0.8716 0.4576 0.130 Uiso calc R 1 . . H
N61 -0.3710(5) 0.68897(19) 0.22095(18) 0.0680(11) Uani d . 1 . . N
C62 -0.4294(6) 0.6463(2) 0.2544(2) 0.0575(11) Uani d . 1 . . C
N63 -0.4765(5) 0.60112(19) 0.2171(2) 0.0731(11) Uani d . 1 . . N
C64 -0.4474(8) 0.6164(3) 0.1571(3) 0.093(2) Uani d . 1 . . C
H64 -0.4679 0.5940 0.1213 0.112 Uiso calc R 1 . . H
C65 -0.3832(8) 0.6701(3) 0.1595(3) 0.0896(18) Uani d . 1 . . C
H65 -0.3520 0.6911 0.1252 0.108 Uiso calc R 1 . . H
C66 -0.5573(7) 0.5482(3) 0.2340(3) 0.095(2) Uani d . 1 . . C
H66A -0.6484 0.5418 0.2053 0.143 Uiso calc R 1 . . H
H66B -0.5924 0.5517 0.2758 0.143 Uiso calc R 1 . . H
H66C -0.4846 0.5161 0.2320 0.143 Uiso calc R 1 . . H
N1 0.4182(6) 0.8426(2) 0.4510(2) 0.0716(11) Uani d D 1 . . N
O11 0.3201(6) 0.8030(2) 0.4414(2) 0.1016(14) Uani d D 1 . . O
O12 0.4285(6) 0.8675(2) 0.5014(2) 0.1075(15) Uani d D 1 . . O
O13 0.5066(6) 0.8548(3) 0.40988(19) 0.1143(17) Uani d D 1 . . O
N2A 0.037(6) 0.5925(18) 0.271(3) 0.089(3) Uani d PD 0.30 A 2 N
O21A 0.161(5) 0.6180(18) 0.2887(14) 0.111(3) Uani d PD 0.30 A 2 O
O22A 0.030(6) 0.5390(18) 0.270(5) 0.138(5) Uani d PD 0.30 A 2 O
O23A -0.056(9) 0.620(3) 0.235(3) 0.130(3) Uani d PD 0.30 A 2 O
N2B 0.068(2) 0.5864(7) 0.2741(13) 0.089(3) Uani d PD 0.70 B 1 N
O21B 0.1462(19) 0.6152(7) 0.3134(4) 0.111(3) Uani d PD 0.70 B 1 O
O22B 0.075(2) 0.5328(7) 0.274(2) 0.138(5) Uani d PD 0.70 B 1 O
O23B -0.027(4) 0.6116(13) 0.2377(11) 0.130(3) Uani d PD 0.70 B 1 O
N3 -0.2910(7) 0.8372(3) 0.1211(2) 0.0935(16) Uani d D 1 . . N
O31 -0.2006(8) 0.7957(3) 0.1300(3) 0.1293(19) Uani d D 1 . . O
O32 -0.2911(6) 0.8643(3) 0.0716(2) 0.130(2) Uani d D 1 . . O
O33 -0.3727(6) 0.8530(3) 0.1633(2) 0.139(2) Uani d D 1 . . O
O1 -0.0652(2) 0.9368(2) 0.60866(12) 0.1361(19) Uani d D 1 . . O
H1A -0.1380 0.9430 0.5820 0.204 Uiso d D 1 . . H
H1B -0.0520 0.9230 0.6440 0.204 Uiso d D 1 . . H
O2 0.3197(5) 1.04368(17) 0.48397(15) 0.153(2) Uani d D 1 . . O
H2A 0.3890 1.0690 0.4870 0.229 Uiso d D 1 . . H
H2B 0.2950 1.0170 0.5070 0.229 Uiso d D 1 . . H
O3 0.2443(3) 0.95017(10) 0.5665(2) 0.1170(16) Uani d D 1 . . O
H3A 0.2960 0.9260 0.5480 0.176 Uiso d D 1 . . H
H3B 0.1540 0.9460 0.5790 0.176 Uiso d D 1 . . H
O1X 0.199(2) 0.5490(8) 0.4294(8) 0.215(7) Uiso d P 0.50 C 1 O
H1X 0.2681 0.5645 0.4097 0.323 Uiso calc PRD 0.50 C 1 H
C1X 0.269(3) 0.5289(10) 0.4904(11) 0.199(10) Uiso d P 0.50 C 1 C
H1X1 0.3393 0.5584 0.5083 0.299 Uiso calc PR 0.50 C 1 H
H1X2 0.3296 0.4941 0.4846 0.299 Uiso calc PR 0.50 C 1 H
H1X3 0.1855 0.5213 0.5182 0.299 Uiso calc PR 0.50 C 1 H
O2X 0.462(2) 0.4656(8) 0.4290(8) 0.213(7) Uiso d P 0.50 D 2 O
H2X 0.4395 0.4310 0.4309 0.319 Uiso calc PRD 0.50 D 2 H
C2X 0.351(2) 0.4944(9) 0.3809(9) 0.155(7) Uiso d P 0.50 D 2 C
H2X1 0.2618 0.5109 0.4009 0.232 Uiso calc PR 0.50 D 2 H
H2X2 0.3130 0.4662 0.3505 0.232 Uiso calc PR 0.50 D 2 H
H2X3 0.4079 0.5245 0.3604 0.232 Uiso calc PR 0.50 D 2 H
O4 0.9448(19) 0.5462(7) 0.5022(8) 0.196(6) Uiso d P 0.50 . . O

loop_
_atom_site_aniso_label
_atom_site_aniso_U_11
_atom_site_aniso_U_22
_atom_site_aniso_U_33
_atom_site_aniso_U_12
_atom_site_aniso_U_13
_atom_site_aniso_U_23
Ag1 0.0718(3) 0.0602(2) 0.0575(2) 0.01022(16) 0.00445(16) 0.00182(15)
Ag2 0.0772(3) 0.0606(2) 0.0579(2) -0.00106(16) 0.01470(17) -0.00337(15)
Ag3 0.0709(3) 0.0699(2) 0.0543(2) -0.00957(17) 0.00296(16) -0.00268(16)
N11 0.079(3) 0.058(2) 0.050(2) 0.0083(19) 0.0079(18) 0.0002(17)
C12 0.062(3) 0.053(2) 0.054(3) 0.001(2) 0.003(2) -0.0024(19)
N13 0.084(3) 0.065(2) 0.063(3) 0.012(2) 0.011(2) 0.007(2)
C14 0.125(5) 0.093(4) 0.060(3) 0.018(4) 0.021(3) 0.027(3)
C15 0.121(5) 0.071(3) 0.051(3) 0.013(3) 0.020(3) 0.003(2)
C16 0.117(5) 0.079(4) 0.098(5) 0.031(4) 0.011(4) 0.009(3)
N21 0.070(3) 0.060(2) 0.050(2) 0.0061(18) 0.0044(17) 0.0012(17)
C22 0.060(3) 0.062(3) 0.057(3) 0.001(2) 0.007(2) 0.010(2)
N23 0.070(3) 0.059(2) 0.084(3) -0.001(2) -0.002(2) 0.020(2)
C24 0.085(4) 0.057(3) 0.096(4) -0.003(3) 0.004(3) 0.006(3)
C25 0.093(4) 0.066(3) 0.062(3) -0.001(3) 0.005(3) 0.003(2)
C26 0.120(6) 0.083(4) 0.106(5) 0.001(4) -0.036(4) 0.022(4)
N31 0.085(3) 0.062(2) 0.055(2) 0.008(2) 0.015(2) -0.0058(19)
C32 0.065(3) 0.077(3) 0.043(2) 0.005(2) 0.007(2) 0.001(2)
N33 0.071(3) 0.116(4) 0.047(2) 0.000(3) 0.0069(19) -0.001(2)
C34 0.097(5) 0.125(6) 0.058(3) 0.015(4) 0.010(3) -0.023(4)
C35 0.112(5) 0.075(4) 0.075(4) 0.010(3) 0.008(3) -0.023(3)
C36 0.101(5) 0.196(8) 0.060(4) -0.026(5) 0.013(3) 0.030(4)
N41 0.077(3) 0.056(2) 0.056(2) -0.0045(18) 0.0107(19) -0.0043(17)
C42 0.059(3) 0.065(3) 0.047(2) -0.003(2) 0.0010(19) -0.003(2)
N43 0.075(3) 0.081(3) 0.051(2) 0.005(2) 0.0086(19) 0.002(2)
C44 0.097(4) 0.084(4) 0.054(3) -0.003(3) 0.004(3) 0.014(3)
C45 0.099(4) 0.062(3) 0.069(3) -0.001(3) 0.005(3) 0.006(3)
C46 0.103(5) 0.114(5) 0.056(3) 0.018(4) 0.020(3) -0.001(3)
N51 0.073(3) 0.070(2) 0.044(2) -0.0021(19) 0.0015(17) -0.0074(18)
C52 0.060(3) 0.060(2) 0.053(3) 0.000(2) 0.011(2) -0.005(2)
N53 0.070(3) 0.062(2) 0.060(2) 0.0017(19) 0.0009(19) -0.0157(19)
C54 0.108(5) 0.054(3) 0.077(4) 0.009(3) 0.001(3) -0.002(3)
C55 0.103(4) 0.066(3) 0.061(3) 0.010(3) -0.003(3) 0.003(3)
C56 0.091(4) 0.088(4) 0.080(4) -0.001(3) -0.009(3) -0.024(3)
N61 0.081(3) 0.076(3) 0.048(2) -0.008(2) 0.0061(19) -0.0072(19)
C62 0.057(3) 0.059(3) 0.056(3) 0.000(2) 0.0017(19) -0.012(2)
N63 0.069(3) 0.071(3) 0.079(3) 0.000(2) 0.003(2) -0.024(2)
C64 0.095(5) 0.117(5) 0.068(4) -0.005(4) 0.010(3) -0.043(4)
C65 0.106(5) 0.116(5) 0.048(3) -0.012(4) 0.009(3) -0.018(3)
C66 0.082(4) 0.076(4) 0.127(5) -0.010(3) -0.001(4) -0.030(4)
N1 0.073(3) 0.081(3) 0.061(3) 0.012(2) 0.006(2) 0.001(2)
O11 0.114(4) 0.088(3) 0.104(3) -0.008(3) 0.010(3) -0.016(3)
O12 0.114(4) 0.124(4) 0.085(3) 0.004(3) 0.011(3) -0.043(3)
O13 0.101(3) 0.175(5) 0.067(3) -0.014(3) 0.011(2) 0.018(3)
N2A 0.074(9) 0.072(5) 0.125(6) 0.003(4) 0.030(6) -0.016(5)
O21A 0.136(5) 0.094(4) 0.104(9) -0.005(4) 0.015(7) -0.041(7)
O22A 0.099(12) 0.062(4) 0.258(10) -0.006(6) 0.044(13) -0.016(6)
O23A 0.123(12) 0.134(10) 0.134(5) 0.020(6) 0.005(5) -0.004(6)
N2B 0.074(9) 0.072(5) 0.125(6) 0.003(4) 0.030(6) -0.016(5)
O21B 0.136(5) 0.094(4) 0.104(9) -0.005(4) 0.015(7) -0.041(7)
O22B 0.099(12) 0.062(4) 0.258(10) -0.006(6) 0.044(13) -0.016(6)
O23B 0.123(12) 0.134(10) 0.134(5) 0.020(6) 0.005(5) -0.004(6)
N3 0.080(4) 0.136(5) 0.064(3) -0.013(3) -0.007(3) 0.001(3)
O31 0.149(5) 0.120(4) 0.120(4) 0.002(4) 0.014(4) 0.009(4)
O32 0.120(4) 0.202(6) 0.070(3) 0.003(4) 0.006(3) 0.038(3)
O33 0.124(4) 0.228(7) 0.066(3) 0.019(4) 0.012(3) -0.011(4)
O1 0.133(4) 0.148(5) 0.128(4) -0.013(4) 0.013(3) 0.028(4)
O2 0.123(5) 0.144(5) 0.192(6) -0.003(4) 0.013(4) 0.012(4)
O3 0.116(4) 0.119(4) 0.116(4) 0.012(3) 0.007(3) -0.023(3)

loop_
_atom_type_symbol
_atom_type_description
_atom_type_scat_dispersion_real
_atom_type_scat_dispersion_imag
_atom_type_scat_source
C C 0.0181 0.0091 'International Tables Vol C Tables 4.2.6.8 and 6.1.1.4'
H H 0.0000 0.0000 'International Tables Vol C Tables 4.2.6.8 and 6.1.1.4'
N N 0.0311 0.0180 'International Tables Vol C Tables 4.2.6.8 and 6.1.1.4'
O O 0.0492 0.0322 'International Tables Vol C Tables 4.2.6.8 and 6.1.1.4'
Ag Ag 0.1306 4.2820 'International Tables Vol C Tables 4.2.6.8 and 6.1.1.4'

loop_
_geom_angle_atom_site_label_1
_geom_angle_atom_site_label_2
_geom_angle_atom_site_label_3
_geom_angle_site_symmetry_3
_geom_angle
_geom_angle_publ_flag
N11 Ag1 N21 . 170.77(15) y
N11 Ag1 O11 . 87.38(14) y
N11 Ag1 O13 . 102.75(15) y
N21 Ag1 O11 . 100.64(14) y
N21 Ag1 O13 . 86.34(15) y
O11 Ag1 O13 . 42.59(12) y
N31 Ag2 N41 . 163.72(16) y
N31 Ag2 O21A . 96.4(6) y
N31 Ag2 O23A . 88.6(16) y
N41 Ag2 O21A . 97.9(6) y
N41 Ag2 O23A . 107.1(17) y
O21A Ag2 O23A . 44.5(8) y
N31 Ag2 O21B . 107.8(2) y
N31 Ag2 O23B . 88.4(7) y
N41 Ag2 O21B . 86.4(2) y
N41 Ag2 O23B . 107.7(7) y
O21B Ag2 O23B . 43.5(3) y
N51 Ag3 N61 . 164.75(15) y
N51 Ag3 O31 . 106.24(16) y
N51 Ag3 O33 . 86.62(17) y
N61 Ag3 O31 . 88.51(16) y
N61 Ag3 O33 . 107.20(18) y
C12 N11 C15 . 106.2(4) ?
O31 Ag3 O33 . 43.87(16) y
C12 N11 Ag1 . 129.7(3) y
C15 N11 Ag1 . 123.6(3) y
N11 C12 N13 . 111.1(4) ?
N11 C12 C62 1_655 123.6(4) y
N13 C12 C62 1_655 125.2(4) y
C12 N13 C14 . 106.5(4) ?
C12 N13 C16 . 128.5(5) ?
C14 N13 C16 . 124.6(5) ?
C15 C14 N13 . 106.8(5) ?
C15 C14 H14 . 126.6 ?
N13 C14 H14 . 126.6 ?
C14 C15 N11 . 109.3(5) ?
C14 C15 H15 . 125.4 ?
N11 C15 H15 . 125.4 ?
N13 C16 H16A . 109.5 ?
N13 C16 H16B . 109.5 ?
H16A C16 H16B . 109.5 ?
N13 C16 H16C . 109.5 ?
H16A C16 H16C . 109.5 ?
H16B C16 H16C . 109.5 ?
C22 N21 C25 . 106.6(4) ?
C22 N21 Ag1 . 127.5(3) y
C25 N21 Ag1 . 125.1(3) y
N21 C22 N23 . 110.3(4) ?
N21 C22 C32 . 122.8(4) y
N23 C22 C32 . 126.9(5) y
C22 N23 C24 . 107.4(4) ?
C22 N23 C26 . 127.8(5) ?
C24 N23 C26 . 124.6(5) ?
C25 C24 N23 . 106.2(5) ?
C25 C24 H24 . 126.9 ?
N23 C24 H24 . 126.9 ?
N21 C25 C24 . 109.5(5) ?
N21 C25 H25 . 125.2 ?
C24 C25 H25 . 125.2 ?
N23 C26 H26A . 109.5 ?
N23 C26 H26B . 109.5 ?
H26A C26 H26B . 109.5 ?
N23 C26 H26C . 109.5 ?
H26A C26 H26C . 109.5 ?
H26B C26 H26C . 109.5 ?
C32 N31 C35 . 106.0(5) ?
C32 N31 Ag2 . 126.5(3) y
C35 N31 Ag2 . 127.4(4) y
N31 C32 N33 . 111.2(5) ?
N31 C32 C22 . 123.6(4) y
N33 C32 C22 . 125.1(5) y
C32 N33 C34 . 107.0(5) ?
C32 N33 C36 . 127.5(6) ?
C34 N33 C36 . 125.3(5) ?
C35 C34 N33 . 106.9(5) ?
C35 C34 H34 . 126.6 ?
N33 C34 H34 . 126.6 ?
C34 C35 N31 . 108.9(6) ?
C34 C35 H35 . 125.6 ?
N31 C35 H35 . 125.6 ?
N33 C36 H36A . 109.5 ?
N33 C36 H36B . 109.5 ?
H36A C36 H36B . 109.5 ?
N33 C36 H36C . 109.5 ?
H36A C36 H36C . 109.5 ?
H36B C36 H36C . 109.5 ?
C42 N41 C45 . 106.3(4) ?
C42 N41 Ag2 . 128.8(3) y
C45 N41 Ag2 . 124.8(3) y
N41 C42 N43 . 110.6(4) ?
N41 C42 C52 . 124.1(4) y
N43 C42 C52 . 125.3(4) y
C42 N43 C44 . 107.3(5) ?
C42 N43 C46 . 129.0(5) ?
C44 N43 C46 . 123.4(5) ?
C45 C44 N43 . 106.7(5) ?
C45 C44 H44 . 126.6 ?
N43 C44 H44 . 126.6 ?
C44 C45 N41 . 109.1(5) ?
C44 C45 H45 . 125.5 ?
N41 C45 H45 . 125.5 ?
N43 C46 H46A . 109.5 ?
N43 C46 H46B . 109.5 ?
H46A C46 H46B . 109.5 ?
N43 C46 H46C . 109.5 ?
H46A C46 H46C . 109.5 ?
H46B C46 H46C . 109.5 ?
C52 N51 C55 . 106.0(4) ?
C52 N51 Ag3 . 127.7(3) ?
C55 N51 Ag3 . 126.2(3) ?
N51 C52 N53 . 110.2(4) ?
N51 C52 C42 . 123.8(4) y
N53 C52 C42 . 126.0(4) y
C52 N53 C54 . 107.6(4) ?
C52 N53 C56 . 127.2(5) ?
C54 N53 C56 . 124.8(5) ?
C55 C54 N53 . 106.6(5) ?
C55 C54 H54 . 126.7 ?
N53 C54 H54 . 126.7 ?
C54 C55 N51 . 109.6(5) ?
C54 C55 H55 . 125.2 ?
N51 C55 H55 . 125.2 ?
N53 C56 H56A . 109.5 ?
N53 C56 H56B . 109.5 ?
H56A C56 H56B . 109.5 ?
N53 C56 H56C . 109.5 ?
H56A C56 H56C . 109.5 ?
H56B C56 H56C . 109.5 ?
C62 N61 C65 . 105.7(5) ?
C62 N61 Ag3 . 127.4(3) y
C65 N61 Ag3 . 126.9(4) y
N61 C62 N63 . 110.8(4) ?
N61 C62 C12 1_455 123.3(4) y
N63 C62 C12 1_455 125.9(4) y
C62 N63 C64 . 107.0(5) ?
C62 N63 C66 . 128.5(5) ?
C64 N63 C66 . 124.2(5) ?
C65 C64 N63 . 107.0(5) ?
C65 C64 H64 . 126.5 ?
N63 C64 H64 . 126.5 ?
C64 C65 N61 . 109.5(6) ?
C64 C65 H65 . 125.3 ?
N61 C65 H65 . 125.3 ?
N63 C66 H66A . 109.5 ?
N63 C66 H66B . 109.5 ?
H66A C66 H66B . 109.5 ?
N63 C66 H66C . 109.5 ?
H66A C66 H66C . 109.5 ?
H66B C66 H66C . 109.5 ?
O13 N1 O12 . 121.1(6) ?
O13 N1 O11 . 118.5(5) ?
O12 N1 O11 . 120.4(5) ?
O23A N2A O21A . 116(3) ?
O23A N2A O22A . 118(3) ?
O21A N2A O22A . 121(3) ?
O23B N2B O21B . 118.4(11) ?
O23B N2B O22B . 120.1(13) ?
O21B N2B O22B . 121.4(14) ?
O33 N3 O31 . 119.0(7) ?
O33 N3 O32 . 120.9(7) ?
O31 N3 O32 . 120.0(7) ?
H1A O1 H1B . 139.5 ?
H2A O2 H2B . 133.2 ?
H3A O3 H3B . 126.6 ?
O1X C1X H1X1 . 109.5 ?
O1X C1X H1X2 . 109.5 ?
H1X1 C1X H1X2 . 109.5 ?
O1X C1X H1X3 . 109.5 ?
H1X1 C1X H1X3 . 109.5 ?
H1X2 C1X H1X3 . 109.5 ?
C2X O2X H2X . 109.5 ?
O2X C2X H2X1 . 109.5 ?
O2X C2X H2X2 . 109.5 ?
H2X1 C2X H2X2 . 109.5 ?
O2X C2X H2X3 . 109.5 ?
H2X1 C2X H2X3 . 109.5 ?
H2X2 C2X H2X3 . 109.5 ?

loop_
_geom_bond_atom_site_label_1
_geom_bond_atom_site_label_2
_geom_bond_site_symmetry_2
_geom_bond_distance
_geom_bond_publ_flag
Ag1 N11 . 2.112(4) y
Ag1 N21 . 2.118(4) y
Ag1 O11 . 2.916(5) y
Ag1 O13 . 2.873(5) y
Ag1 Ag3 1_655 3.0153(6) ?
Ag1 Ag2 . 3.0405(5) y
Ag2 N31 . 2.117(4) y
Ag2 N41 . 2.122(4) y
Ag2 O21A . 2.65(4) y
Ag2 O23A . 2.84(8) y
Ag2 O21B . 2.754(16) y
Ag2 O23B . 2.91(3) y
Ag2 Ag3 . 3.0789(5) ?
Ag3 N51 . 2.102(4) y
Ag3 N61 . 2.108(4) y
Ag3 O31 . 2.834(6) y
Ag3 O33 . 2.802(6) y
Ag3 Ag1 1_455 3.0153(6) ?
N11 C12 . 1.328(5) ?
N11 C15 . 1.356(6) ?
C12 N13 . 1.338(6) ?
C12 C62 1_655 1.471(7) ?
N13 C14 . 1.373(7) ?
N13 C16 . 1.459(6) ?
C14 C15 . 1.353(8) ?
C14 H14 . 0.9300 ?
C15 H15 . 0.9300 ?
C16 H16A . 0.9600 ?
C16 H16B . 0.9600 ?
C16 H16C . 0.9600 ?
N21 C22 . 1.326(6) ?
N21 C25 . 1.355(6) ?
C22 N23 . 1.346(6) ?
C22 C32 . 1.476(7) ?
N23 C24 . 1.369(7) ?
N23 C26 . 1.463(7) ?
C24 C25 . 1.356(7) ?
C24 H24 . 0.9300 ?
C25 H25 . 0.9300 ?
C26 H26A . 0.9600 ?
C26 H26B . 0.9600 ?
C26 H26C . 0.9600 ?
N31 C32 . 1.301(6) ?
N31 C35 . 1.381(7) ?
C32 N33 . 1.351(6) ?
N33 C34 . 1.355(8) ?
N33 C36 . 1.476(8) ?
C34 C35 . 1.348(9) ?
C34 H34 . 0.9300 ?
C35 H35 . 0.9300 ?
C36 H36A . 0.9600 ?
C36 H36B . 0.9600 ?
C36 H36C . 0.9600 ?
N41 C42 . 1.312(6) ?
N41 C45 . 1.374(6) ?
C42 N43 . 1.351(6) ?
C42 C52 . 1.473(6) ?
N43 C44 . 1.360(7) ?
N43 C46 . 1.471(6) ?
C44 C45 . 1.349(8) ?
C44 H44 . 0.9300 ?
C45 H45 . 0.9300 ?
C46 H46A . 0.9600 ?
C46 H46B . 0.9600 ?
C46 H46C . 0.9600 ?
N51 C52 . 1.334(6) ?
N51 C55 . 1.369(6) ?
C52 N53 . 1.349(6) ?
N53 C54 . 1.365(6) ?
N53 C56 . 1.477(6) ?
C54 C55 . 1.350(7) ?
C54 H54 . 0.9300 ?
C55 H55 . 0.9300 ?
C56 H56A . 0.9600 ?
C56 H56B . 0.9600 ?
C56 H56C . 0.9600 ?
N61 C62 . 1.325(6) ?
N61 C65 . 1.381(6) ?
C62 N63 . 1.356(6) ?
C62 C12 1_455 1.471(7) ?
N63 C64 . 1.365(8) ?
N63 C66 . 1.448(7) ?
C64 C65 . 1.348(9) ?
C64 H64 . 0.9300 ?
C65 H65 . 0.9300 ?
C66 H66A . 0.9600 ?
C66 H66B . 0.9600 ?
C66 H66C . 0.9600 ?
N1 O13 . 1.213(5) ?
N1 O12 . 1.220(5) ?
N1 O11 . 1.235(6) ?
N2A O23A . 1.226(15) ?
N2A O21A . 1.231(17) ?
N2A O22A . 1.235(14) ?
N2B O23B . 1.223(9) ?
N2B O21B . 1.229(12) ?
N2B O22B . 1.237(9) ?
N3 O33 . 1.217(7) ?
N3 O31 . 1.227(7) ?
N3 O32 . 1.229(6) ?
O1 H1A . 0.8209 ?
O1 H1B . 0.8210 ?
O2 H2A . 0.8213 ?
O2 H2B . 0.8214 ?
O3 H3A . 0.8202 ?
O3 H3B . 0.8202 ?
O1X C1X . 1.47(2) ?
O1X H1X . 0.8200 ?
C1X H1X1 . 0.9600 ?
C1X H1X2 . 0.9600 ?
C1X H1X3 . 0.9600 ?
O2X C2X . 1.49(2) ?
O2X H2X . 0.8200 ?
C2X H2X1 . 0.9600 ?
C2X H2X2 . 0.9600 ?
C2X H2X3 . 0.9600 ?

loop_
_geom_hbond_atom_site_label_D
_geom_hbond_atom_site_label_H
_geom_hbond_atom_site_label_A
_geom_hbond_site_symmetry_A
_geom_hbond_distance_DH
_geom_hbond_distance_HA
_geom_hbond_distance_DA
_geom_hbond_angle_DHA
O1 H1A O2 3_576 0.82 2.03 2.854(3) 179
O1 H1B O23B 4_576 0.82 2.15 2.974(18) 178
O1 H1B O23A 4_576 0.82 2.18 2.99(4) 171
O2 H2A O12 3_676 0.82 2.12 2.937(5) 177
O2 H2B O3 . 0.82 2.06 2.877(4) 177
O3 H3A O12 . 0.82 2.04 2.859(4) 179
O3 H3B O1 . 0.82 1.98 2.803(2) 179
O1X H1X O21B . 0.82 2.53 2.92(2) 111
O2X H2X O32 2_545 0.82 1.97 2.733(19) 154

loop_
_geom_torsion_atom_site_label_1
_geom_torsion_atom_site_label_2
_geom_torsion_atom_site_label_3
_geom_torsion_atom_site_label_4
_geom_torsion_site_symmetry_1
_geom_torsion_site_symmetry_4
_geom_torsion
C15 N11 C12 N13 . . -0.6(6)
Ag1 N11 C12 N13 . . 171.6(3)
C15 N11 C12 C62 . 1_655 -178.9(5)
Ag1 N11 C12 C62 . 1_655 -6.7(7)
N11 C12 N13 C14 . . -0.2(6)
C62 C12 N13 C14 1_655 . 178.1(5)
N11 C12 N13 C16 . . -173.3(5)
C62 C12 N13 C16 1_655 . 5.0(9)
C12 N13 C14 C15 . . 0.9(7)
C16 N13 C14 C15 . . 174.3(6)
N13 C14 C15 N11 . . -1.2(8)
C12 N11 C15 C14 . . 1.1(7)
Ag1 N11 C15 C14 . . -171.7(4)
C25 N21 C22 N23 . . -0.2(6)
Ag1 N21 C22 N23 . . 169.7(3)
C25 N21 C22 C32 . . -177.2(5)
Ag1 N21 C22 C32 . . -7.3(7)
N21 C22 N23 C24 . . -0.4(6)
C32 C22 N23 C24 . . 176.4(5)
N21 C22 N23 C26 . . -174.7(5)
C32 C22 N23 C26 . . 2.1(9)
C22 N23 C24 C25 . . 0.9(6)
C26 N23 C24 C25 . . 175.4(5)
C22 N21 C25 C24 . . 0.8(6)
Ag1 N21 C25 C24 . . -169.4(3)
N23 C24 C25 N21 . . -1.0(6)
N41 Ag2 N31 C32 . . 3.0(9)
N41 Ag2 N31 C35 . . -173.6(5)
C35 N31 C32 N33 . . -0.5(6)
Ag2 N31 C32 N33 . . -177.7(3)
C35 N31 C32 C22 . . -178.1(5)
Ag2 N31 C32 C22 . . 4.7(7)
N21 C22 C32 N31 . . 52.0(7)
N23 C22 C32 N31 . . -124.4(6)
N21 C22 C32 N33 . . -125.3(5)
N23 C22 C32 N33 . . 58.3(8)
N31 C32 N33 C34 . . 0.0(6)
C22 C32 N33 C34 . . 177.6(5)
N31 C32 N33 C36 . . -175.1(6)
C22 C32 N33 C36 . . 2.5(9)
C32 N33 C34 C35 . . 0.5(7)
C36 N33 C34 C35 . . 175.7(6)
N33 C34 C35 N31 . . -0.7(8)
C32 N31 C35 C34 . . 0.8(7)
Ag2 N31 C35 C34 . . 177.9(4)
N31 Ag2 N41 C42 . . 32.7(8)
N31 Ag2 N41 C45 . . -149.8(6)
C45 N41 C42 N43 . . -0.6(6)
Ag2 N41 C42 N43 . . 177.3(3)
C45 N41 C42 C52 . . -178.1(5)
Ag2 N41 C42 C52 . . -0.2(7)
N41 C42 N43 C44 . . -0.1(6)
C52 C42 N43 C44 . . 177.3(5)
N41 C42 N43 C46 . . -173.8(5)
C52 C42 N43 C46 . . 3.6(9)
C42 N43 C44 C45 . . 0.8(7)
C46 N43 C44 C45 . . 174.9(5)
N43 C44 C45 N41 . . -1.2(7)
C42 N41 C45 C44 . . 1.1(6)
Ag2 N41 C45 C44 . . -176.9(4)
N61 Ag3 N51 C52 . . 30.4(9)
N61 Ag3 N51 C55 . . -152.4(6)
C55 N51 C52 N53 . . -1.3(6)
Ag3 N51 C52 N53 . . 176.3(3)
C55 N51 C52 C42 . . 179.8(5)
Ag3 N51 C52 C42 . . -2.5(7)
N41 C42 C52 N51 . . 50.8(7)
N43 C42 C52 N51 . . -126.3(5)
N41 C42 C52 N53 . . -127.9(5)
N43 C42 C52 N53 . . 55.0(7)
N51 C52 N53 C54 . . 0.9(6)
C42 C52 N53 C54 . . 179.7(5)
N51 C52 N53 C56 . . -172.4(5)
C42 C52 N53 C56 . . 6.4(8)
C52 N53 C54 C55 . . 0.0(6)
C56 N53 C54 C55 . . 173.4(5)
N53 C54 C55 N51 . . -0.8(7)
C52 N51 C55 C54 . . 1.3(6)
Ag3 N51 C55 C54 . . -176.4(4)
N51 Ag3 N61 C62 . . 11.1(9)
N51 Ag3 N61 C65 . . -170.0(6)
C65 N61 C62 N63 . . 0.6(6)
Ag3 N61 C62 N63 . . 179.7(3)
C65 N61 C62 C12 . 1_455 -178.4(5)
Ag3 N61 C62 C12 . 1_455 0.7(7)
N61 C62 N63 C64 . . -0.5(6)
C12 C62 N63 C64 1_455 . 178.5(5)
N61 C62 N63 C66 . . -174.9(5)
C12 C62 N63 C66 1_455 . 4.1(9)
C62 N63 C64 C65 . . 0.2(7)
C66 N63 C64 C65 . . 174.9(6)
N63 C64 C65 N61 . . 0.2(8)
C62 N61 C65 C64 . . -0.5(7)
Ag3 N61 C65 C64 . . -179.6(4)
